data_2224818
loop_
_publ_author_name
'Anda\,c, \"Omer'
'Yolcu, Zuhal'
'B\"uy\"ukg\"ung\"or, Orhan'

_publ_section_title
;(Carbonato-\k^2^<i>O</i>,<i>O</i>')bis(1,10-phenanthroline-\k^2^<i>N</i>,<i>N</i>')cobalt(III)
 nitrate monohydrate
;
_journal_coeditor_code XU2707
_journal_issue 1
_journal_name_full 'Acta Crystallographica Section E'
_journal_page_first m46
_journal_page_last m47
_journal_paper_doi 10.1107/S1600536809052763
_journal_volume 66
_journal_year 2010
_chemical_formula_iupac '[Co (C O3) (C12 H8 N2)2] N O3, H2 O'
_chemical_formula_moiety 'C25 H16 Co N4 O3 +, N O3 -, H2 O'
_chemical_formula_sum 'C25 H18 Co N5 O7'
_chemical_formula_weight 559.37
_chemical_name_systematic
'(Carbonato-\k^2^<i>O</i>,<i>O</i>')bis(1,10-phenanthroline-\k^2^<i>N</i>,<i>N</i>')cobalt(III) nitrate monohydrate'
_space_group_IT_number 14
_symmetry_cell_setting monoclinic
_symmetry_space_group_name_Hall '-P 2yn'
_symmetry_space_group_name_H-M 'P 1 21/n 1'
_atom_sites_solution_hydrogens geom
_atom_sites_solution_primary direct
_atom_sites_solution_secondary difmap
_audit_creation_method SHELXL-97
_cell_angle_alpha 90.00
_cell_angle_beta 106.386(5)
_cell_angle_gamma 90.00
_cell_formula_units_Z 4
_cell_length_a 13.6986(9)
_cell_length_b 10.8583(5)
_cell_length_c 16.1494(10)
_cell_measurement_reflns_used 23029
_cell_measurement_temperature 296(2)
_cell_measurement_theta_max 28.40
_cell_measurement_theta_min 1.55
_cell_volume 2304.6(2)
_computing_cell_refinement 'X-AREA (Stoe & Cie, 2002)'
_computing_data_collection 'X-AREA (Stoe & Cie, 2002)'
_computing_data_reduction 'X-RED32 (Stoe & Cie, 2002)'
_computing_molecular_graphics 'ORTEP-3 for Windows (Farrugia, 1997)'
_computing_publication_material 'SHELXL97 (Sheldrick, 2008)'
_computing_structure_refinement 'SHELXL97 (Sheldrick, 2008)'
_computing_structure_solution 'SHELXS97 (Sheldrick, 2008)'
_diffrn_ambient_temperature 296(2)
_diffrn_detector_area_resol_mean 6.67
_diffrn_measured_fraction_theta_full 0.993
_diffrn_measured_fraction_theta_max 0.993
_diffrn_measurement_device_type 'Stoe IPDS-2'
_diffrn_measurement_method 'rotation method'
_diffrn_radiation_monochromator graphite
_diffrn_radiation_source 'fine-focus sealed tube'
_diffrn_radiation_type MoK\a
_diffrn_radiation_wavelength 0.71073
_diffrn_reflns_av_R_equivalents 0.0452
_diffrn_reflns_av_sigmaI/netI 0.0353
_diffrn_reflns_limit_h_max 18
_diffrn_reflns_limit_h_min -18
_diffrn_reflns_limit_k_max 14
_diffrn_reflns_limit_k_min -14
_diffrn_reflns_limit_l_max 21
_diffrn_reflns_limit_l_min -21
_diffrn_reflns_number 21353
_diffrn_reflns_theta_full 28.34
_diffrn_reflns_theta_max 28.34
_diffrn_reflns_theta_min 1.73
_diffrn_standards_interval_count 0
_diffrn_standards_number 0
_exptl_absorpt_coefficient_mu 0.804
_exptl_absorpt_correction_T_max 0.9047
_exptl_absorpt_correction_T_min 0.8181
_exptl_absorpt_correction_type integration
_exptl_absorpt_process_details '(X-RED32; Stoe & Cie, 2002)'
_exptl_crystal_colour red
_exptl_crystal_density_diffrn 1.612
_exptl_crystal_density_method 'not measured'
_exptl_crystal_description prism
_exptl_crystal_F_000 1144
_exptl_crystal_size_max 0.41
_exptl_crystal_size_mid 0.26
_exptl_crystal_size_min 0.15
_refine_diff_density_max 0.256
_refine_diff_density_min -0.419
_refine_ls_extinction_method none
_refine_ls_goodness_of_fit_ref 1.019
_refine_ls_hydrogen_treatment mixed
_refine_ls_matrix_type full
_refine_ls_number_parameters 349
_refine_ls_number_reflns 5713
_refine_ls_number_restraints 3
_refine_ls_restrained_S_all 1.019
_refine_ls_R_factor_all 0.0580
_refine_ls_R_factor_gt 0.0364
_refine_ls_shift/su_max 0.001
_refine_ls_shift/su_mean 0.000
_refine_ls_structure_factor_coef Fsqd
_refine_ls_weighting_details 'calc w=1/[\s^2^(Fo^2^)+(0.0554P)^2^+0.0979P] where P=(Fo^2^+2Fc^2^)/3'
_refine_ls_weighting_scheme calc
_refine_ls_wR_factor_gt 0.0941
_refine_ls_wR_factor_ref 0.1017
_reflns_number_gt 4021
_reflns_number_total 5713
_reflns_threshold_expression I>2sigma(I)
_cod_data_source_file xu2707.cif
_cod_data_source_block I
_cod_depositor_comments
;
The following automatic conversions were performed:
'_symmetry_cell_setting' value 'Monoclinic' changed to 'monoclinic'
according to '/home/saulius/struct/CIF-dictionaries/cif_core.dic'
dictionary named 'cif_core.dic' version 2.4.1 from 2010-06-29.

Automatic conversion script
Id: cif_fix_enum 1527 2010-12-29 10:47:43Z saulius 

The following automatic conversions were performed:

'_symmetry_cell_setting' value 'Monoclinic' changed to 'monoclinic'
according to /home/saulius/struct/CIF-dictionaries/cif_core.dic
dictionary named 'cif_core.dic' version 2.4.1 from 2010-06-29.

Automatic conversion script
Id: cif_fix_values 1715 2011-07-08 13:25:40Z adriana 
;
_cod_original_sg_symbol_H-M 'P 21/n'
_cod_database_code 2224818
_cod_database_fobs_code 2224818

loop_
_symmetry_equiv_pos_as_xyz
'x, y, z'
'-x+1/2, y+1/2, -z+1/2'
'-x, -y, -z'
'x-1/2, -y-1/2, z-1/2'

loop_
_atom_site_type_symbol
_atom_site_label
_atom_site_fract_x
_atom_site_fract_y
_atom_site_fract_z
_atom_site_U_iso_or_equiv
_atom_site_adp_type
_atom_site_calc_flag
_atom_site_refinement_flags
_atom_site_occupancy
_atom_site_disorder_assembly
_atom_site_disorder_group
C C1 0.23394(19) 0.2180(2) 0.81209(14) 0.0555(5) Uani d . 1 . .
H H1 0.1733 0.1780 0.7850 0.067 Uiso calc R 1 . .
C C2 0.2717(2) 0.2124(2) 0.90169(16) 0.0634(6) Uani d . 1 . .
H H2 0.2351 0.1713 0.9337 0.076 Uiso calc R 1 . .
C C3 0.3620(2) 0.2669(2) 0.94241(15) 0.0622(6) Uani d . 1 . .
H H3 0.3881 0.2607 1.0020 0.075 Uiso calc R 1 . .
C C4 0.41549(18) 0.3325(2) 0.89410(13) 0.0517(5) Uani d . 1 . .
C C5 0.50875(19) 0.3963(2) 0.92853(14) 0.0614(6) Uani d . 1 . .
H H5 0.5413 0.3911 0.9873 0.074 Uiso calc R 1 . .
C C6 0.55098(18) 0.4642(2) 0.87781(15) 0.0614(6) Uani d . 1 . .
H H6 0.6106 0.5076 0.9026 0.074 Uiso calc R 1 . .
C C7 0.50573(17) 0.4708(2) 0.78621(14) 0.0519(5) Uani d . 1 . .
C C8 0.54379(19) 0.5401(2) 0.72896(17) 0.0621(6) Uani d . 1 . .
H H8 0.6029 0.5862 0.7493 0.074 Uiso calc R 1 . .
C C9 0.49337(19) 0.5391(2) 0.64327(16) 0.0602(6) Uani d . 1 . .
H H9 0.5175 0.5858 0.6050 0.072 Uiso calc R 1 . .
C C10 0.40593(17) 0.4685(2) 0.61276(14) 0.0513(5) Uani d . 1 . .
H H10 0.3734 0.4677 0.5538 0.062 Uiso calc R 1 . .
C C11 0.41689(15) 0.40448(19) 0.75099(12) 0.0446(4) Uani d . 1 . .
C C12 0.37090(16) 0.33652(19) 0.80467(12) 0.0452(4) Uani d . 1 . .
C C13 0.36955(17) 0.0689(2) 0.68057(14) 0.0530(5) Uani d . 1 . .
H H13 0.3751 0.0805 0.7388 0.064 Uiso calc R 1 . .
C C14 0.41500(19) -0.0337(2) 0.65606(16) 0.0614(6) Uani d . 1 . .
H H14 0.4503 -0.0894 0.6976 0.074 Uiso calc R 1 . .
C C15 0.40802(19) -0.0530(2) 0.57096(17) 0.0604(6) Uani d . 1 . .
H H15 0.4380 -0.1220 0.5542 0.072 Uiso calc R 1 . .
C C16 0.35541(17) 0.0319(2) 0.50914(14) 0.0522(5) Uani d . 1 . .
C C17 0.3447(2) 0.0247(2) 0.41841(16) 0.0623(6) Uani d . 1 . .
H H17 0.3719 -0.0425 0.3969 0.075 Uiso calc R 1 . .
C C18 0.2962(2) 0.1128(2) 0.36378(15) 0.0631(6) Uani d . 1 . .
H H18 0.2919 0.1062 0.3054 0.076 Uiso calc R 1 . .
C C19 0.25118(18) 0.2164(2) 0.39328(14) 0.0522(5) Uani d . 1 . .
C C20 0.1959(2) 0.3097(2) 0.34048(15) 0.0651(6) Uani d . 1 . .
H H20 0.1888 0.3093 0.2815 0.078 Uiso calc R 1 . .
C C21 0.1521(2) 0.4017(3) 0.37623(15) 0.0675(7) Uani d . 1 . .
H H21 0.1144 0.4631 0.3414 0.081 Uiso calc R 1 . .
C C22 0.16433(19) 0.4027(2) 0.46493(14) 0.0570(5) Uani d . 1 . .
H H22 0.1343 0.4654 0.4884 0.068 Uiso calc R 1 . .
C C23 0.25937(16) 0.22439(18) 0.48130(13) 0.0458(4) Uani d . 1 . .
C C24 0.31266(15) 0.13283(19) 0.53936(12) 0.0447(4) Uani d . 1 . .
C C25 0.07886(18) 0.3405(2) 0.63398(14) 0.0563(5) Uani d . 1 . .
N N5 0.57159(19) 0.29524(19) 0.57205(15) 0.0663(6) Uani d . 1 . .
N N1 0.28239(14) 0.27885(15) 0.76449(11) 0.0460(4) Uani d . 1 . .
N N2 0.36749(13) 0.40223(15) 0.66510(10) 0.0434(4) Uani d . 1 . .
N N3 0.31838(13) 0.15092(16) 0.62389(10) 0.0450(4) Uani d . 1 . .
N N4 0.21773(13) 0.31645(16) 0.51679(10) 0.0464(4) Uani d . 1 . .
O O1 0.11556(12) 0.23030(15) 0.62705(10) 0.0545(4) Uani d . 1 . .
O O2 0.15083(11) 0.42331(14) 0.64563(9) 0.0528(4) Uani d . 1 . .
O O3 -0.00973(13) 0.3624(2) 0.63088(13) 0.0822(6) Uani d . 1 . .
O O4 0.5792(2) 0.2517(2) 0.64330(14) 0.0981(7) Uani d . 1 . .
O O5 0.64324(16) 0.3479(3) 0.55465(15) 0.0973(7) Uani d . 1 . .
O O6 0.48923(17) 0.2860(2) 0.51406(14) 0.0837(6) Uani d . 1 . .
O O7 0.8229(2) 0.2576(4) 0.6729(2) 0.1344(11) Uani d D 1 . .
H H7A 0.764(2) 0.284(5) 0.643(3) 0.202 Uiso d D 1 . .
H H7B 0.863(3) 0.289(5) 0.651(4) 0.202 Uiso d D 1 . .
Co Co1 0.24569(2) 0.29966(2) 0.640409(16) 0.04249(9) Uani d . 1 . .

loop_
_atom_site_aniso_label
_atom_site_aniso_U_11
_atom_site_aniso_U_22
_atom_site_aniso_U_33
_atom_site_aniso_U_12
_atom_site_aniso_U_13
_atom_site_aniso_U_23
C1 0.0660(14) 0.0558(13) 0.0496(12) -0.0034(10) 0.0241(11) 0.0011(9)
C2 0.0807(17) 0.0649(15) 0.0516(13) 0.0025(13) 0.0299(13) 0.0099(11)
C3 0.0823(18) 0.0644(15) 0.0393(11) 0.0122(13) 0.0163(12) 0.0072(10)
C4 0.0601(13) 0.0547(12) 0.0383(10) 0.0106(10) 0.0108(9) -0.0004(9)
C5 0.0639(14) 0.0688(15) 0.0420(11) 0.0113(12) -0.0006(10) -0.0074(10)
C6 0.0499(13) 0.0686(15) 0.0570(13) 0.0003(11) 0.0008(11) -0.0126(11)
C7 0.0487(12) 0.0522(11) 0.0531(11) 0.0026(10) 0.0117(10) -0.0065(9)
C8 0.0556(13) 0.0582(13) 0.0737(16) -0.0091(11) 0.0206(12) -0.0069(12)
C9 0.0657(15) 0.0568(13) 0.0637(14) -0.0037(11) 0.0274(12) 0.0056(11)
C10 0.0575(13) 0.0523(12) 0.0475(11) 0.0017(10) 0.0203(10) 0.0024(9)
C11 0.0455(10) 0.0467(10) 0.0404(10) 0.0039(9) 0.0101(8) -0.0026(8)
C12 0.0510(12) 0.0463(10) 0.0373(9) 0.0059(9) 0.0109(9) -0.0014(8)
C13 0.0607(13) 0.0512(11) 0.0486(11) 0.0065(10) 0.0180(10) 0.0064(9)
C14 0.0679(15) 0.0517(12) 0.0663(14) 0.0127(11) 0.0216(12) 0.0101(11)
C15 0.0640(14) 0.0489(12) 0.0729(15) 0.0079(11) 0.0269(12) -0.0029(11)
C16 0.0529(12) 0.0516(12) 0.0561(12) 0.0000(10) 0.0220(10) -0.0062(10)
C17 0.0688(15) 0.0632(14) 0.0605(14) 0.0023(12) 0.0273(12) -0.0154(12)
C18 0.0727(15) 0.0740(16) 0.0475(12) -0.0024(13) 0.0253(12) -0.0130(11)
C19 0.0563(12) 0.0597(13) 0.0401(10) -0.0035(10) 0.0126(9) -0.0060(9)
C20 0.0786(17) 0.0763(16) 0.0381(11) 0.0016(14) 0.0126(11) 0.0002(11)
C21 0.0809(17) 0.0702(15) 0.0446(12) 0.0139(14) 0.0065(12) 0.0069(11)
C22 0.0643(14) 0.0577(13) 0.0431(11) 0.0109(11) 0.0054(10) 0.0003(10)
C23 0.0470(11) 0.0506(11) 0.0391(10) -0.0018(9) 0.0112(8) -0.0049(8)
C24 0.0453(11) 0.0479(11) 0.0421(10) -0.0015(9) 0.0142(9) -0.0031(8)
C25 0.0484(12) 0.0756(15) 0.0433(11) 0.0041(11) 0.0104(9) -0.0088(10)
N5 0.0804(16) 0.0622(12) 0.0615(12) 0.0192(12) 0.0284(12) 0.0051(10)
N1 0.0511(10) 0.0473(9) 0.0407(8) 0.0017(7) 0.0148(8) -0.0011(7)
N2 0.0482(9) 0.0455(8) 0.0373(8) 0.0039(7) 0.0131(7) -0.0007(7)
N3 0.0481(9) 0.0459(9) 0.0415(8) 0.0012(8) 0.0134(7) 0.0008(7)
N4 0.0495(10) 0.0496(9) 0.0380(8) 0.0045(8) 0.0086(7) -0.0035(7)
O1 0.0517(8) 0.0618(9) 0.0496(8) -0.0056(7) 0.0135(7) -0.0104(7)
O2 0.0521(8) 0.0571(9) 0.0488(8) 0.0060(7) 0.0136(7) -0.0076(7)
O3 0.0494(10) 0.1140(16) 0.0828(13) 0.0074(10) 0.0181(9) -0.0190(12)
O4 0.130(2) 0.1037(15) 0.0671(13) 0.0381(15) 0.0386(13) 0.0315(12)
O5 0.0698(13) 0.1280(19) 0.0965(16) 0.0040(13) 0.0278(12) 0.0277(14)
O6 0.0788(13) 0.0934(15) 0.0770(13) 0.0005(11) 0.0190(11) -0.0041(11)
O7 0.0868(17) 0.166(3) 0.151(3) 0.030(2) 0.0343(19) 0.085(2)
Co1 0.04562(16) 0.04603(15) 0.03554(14) 0.00165(12) 0.01098(11) -0.00324(11)

loop_
_atom_type_symbol
_atom_type_description
_atom_type_scat_dispersion_real
_atom_type_scat_dispersion_imag
_atom_type_scat_source
C C 0.0033 0.0016 'International Tables Vol C Tables 4.2.6.8 and 6.1.1.4'
H H 0.0000 0.0000 'International Tables Vol C Tables 4.2.6.8 and 6.1.1.4'
N N 0.0061 0.0033 'International Tables Vol C Tables 4.2.6.8 and 6.1.1.4'
O O 0.0106 0.0060 'International Tables Vol C Tables 4.2.6.8 and 6.1.1.4'
Co Co 0.3494 0.9721 'International Tables Vol C Tables 4.2.6.8 and 6.1.1.4'

loop_
_geom_angle_atom_site_label_1
_geom_angle_atom_site_label_2
_geom_angle_atom_site_label_3
_geom_angle_site_symmetry_1
_geom_angle_site_symmetry_3
_geom_angle
_geom_angle_publ_flag
N1 C1 C2 . . 121.6(2) ?
N1 C1 H1 . . 119.2 ?
C2 C1 H1 . . 119.2 ?
C3 C2 C1 . . 120.2(2) ?
C3 C2 H2 . . 119.9 ?
C1 C2 H2 . . 119.9 ?
C2 C3 C4 . . 119.8(2) ?
C2 C3 H3 . . 120.1 ?
C4 C3 H3 . . 120.1 ?
C12 C4 C3 . . 116.4(2) ?
C12 C4 C5 . . 118.1(2) ?
C3 C4 C5 . . 125.6(2) ?
C6 C5 C4 . . 121.4(2) ?
C6 C5 H5 . . 119.3 ?
C4 C5 H5 . . 119.3 ?
C5 C6 C7 . . 121.3(2) ?
C5 C6 H6 . . 119.4 ?
C7 C6 H6 . . 119.4 ?
C11 C7 C8 . . 117.0(2) ?
C11 C7 C6 . . 118.0(2) ?
C8 C7 C6 . . 125.0(2) ?
C9 C8 C7 . . 119.3(2) ?
C9 C8 H8 . . 120.3 ?
C7 C8 H8 . . 120.3 ?
C8 C9 C10 . . 120.3(2) ?
C8 C9 H9 . . 119.9 ?
C10 C9 H9 . . 119.9 ?
N2 C10 C9 . . 122.0(2) ?
N2 C10 H10 . . 119.0 ?
C9 C10 H10 . . 119.0 ?
N2 C11 C7 . . 123.53(19) ?
N2 C11 C12 . . 115.83(18) ?
C7 C11 C12 . . 120.62(19) ?
N1 C12 C4 . . 123.3(2) ?
N1 C12 C11 . . 116.12(17) ?
C4 C12 C11 . . 120.5(2) ?
N3 C13 C14 . . 122.3(2) ?
N3 C13 H13 . . 118.8 ?
C14 C13 H13 . . 118.8 ?
C15 C14 C13 . . 120.0(2) ?
C15 C14 H14 . . 120.0 ?
C13 C14 H14 . . 120.0 ?
C14 C15 C16 . . 119.5(2) ?
C14 C15 H15 . . 120.3 ?
C16 C15 H15 . . 120.3 ?
C24 C16 C15 . . 116.8(2) ?
C24 C16 C17 . . 118.0(2) ?
C15 C16 C17 . . 125.2(2) ?
C18 C17 C16 . . 121.4(2) ?
C18 C17 H17 . . 119.3 ?
C16 C17 H17 . . 119.3 ?
C17 C18 C19 . . 121.5(2) ?
C17 C18 H18 . . 119.3 ?
C19 C18 H18 . . 119.3 ?
C23 C19 C20 . . 116.7(2) ?
C23 C19 C18 . . 118.0(2) ?
C20 C19 C18 . . 125.2(2) ?
C21 C20 C19 . . 119.7(2) ?
C21 C20 H20 . . 120.2 ?
C19 C20 H20 . . 120.2 ?
C20 C21 C22 . . 119.8(2) ?
C20 C21 H21 . . 120.1 ?
C22 C21 H21 . . 120.1 ?
N4 C22 C21 . . 121.8(2) ?
N4 C22 H22 . . 119.1 ?
C21 C22 H22 . . 119.1 ?
N4 C23 C19 . . 123.6(2) ?
N4 C23 C24 . . 115.89(17) ?
C19 C23 C24 . . 120.52(19) ?
N3 C24 C16 . . 123.66(19) ?
N3 C24 C23 . . 115.81(17) ?
C16 C24 C23 . . 120.53(18) ?
O3 C25 O2 . . 124.8(2) ?
O3 C25 O1 . . 124.9(2) ?
O2 C25 O1 . . 110.31(19) ?
O3 C25 Co1 . . 179.7(2) ?
O2 C25 Co1 . . 55.07(10) ?
O1 C25 Co1 . . 55.24(10) ?
O4 N5 O5 . . 122.1(3) ?
O4 N5 O6 . . 119.6(3) ?
O5 N5 O6 . . 118.3(2) ?
C1 N1 C12 . . 118.63(19) ?
C1 N1 Co1 . . 129.21(16) ?
C12 N1 Co1 . . 112.16(13) ?
C10 N2 C11 . . 117.83(18) ?
C10 N2 Co1 . . 130.49(15) ?
C11 N2 Co1 . . 111.66(13) ?
C13 N3 C24 . . 117.73(18) ?
C13 N3 Co1 . . 130.61(14) ?
C24 N3 Co1 . . 111.66(13) ?
C22 N4 C23 . . 118.39(18) ?
C22 N4 Co1 . . 129.10(15) ?
C23 N4 Co1 . . 112.51(14) ?
C25 O1 Co1 . . 89.92(13) ?
C25 O2 Co1 . . 90.28(13) ?
H7A O7 H7B . . 105(3) ?
O2 Co1 O1 . . 69.48(7) ?
O2 Co1 N4 . . 92.34(7) ?
O1 Co1 N4 . . 90.80(7) ?
O2 Co1 N1 . . 91.02(7) ?
O1 Co1 N1 . . 91.88(7) ?
N4 Co1 N1 . . 176.28(7) ?
O2 Co1 N2 . . 98.32(7) ?
O1 Co1 N2 . . 167.16(7) ?
N4 Co1 N2 . . 93.79(7) ?
N1 Co1 N2 . . 84.13(7) ?
O2 Co1 N3 . . 167.90(7) ?
O1 Co1 N3 . . 98.94(7) ?
N4 Co1 N3 . . 84.09(7) ?
N1 Co1 N3 . . 92.94(7) ?
N2 Co1 N3 . . 93.46(7) ?
O2 Co1 C25 . . 34.65(8) ?
O1 Co1 C25 . . 34.84(8) ?
N4 Co1 C25 . . 91.74(8) ?
N1 Co1 C25 . . 91.94(8) ?
N2 Co1 C25 . . 132.87(8) ?
N3 Co1 C25 . . 133.67(8) ?

loop_
_geom_bond_atom_site_label_1
_geom_bond_atom_site_label_2
_geom_bond_site_symmetry_2
_geom_bond_distance
_geom_bond_publ_flag
C1 N1 . 1.325(3) ?
C1 C2 . 1.394(3) ?
C1 H1 . 0.9300 ?
C2 C3 . 1.361(4) ?
C2 H2 . 0.9300 ?
C3 C4 . 1.406(3) ?
C3 H3 . 0.9300 ?
C4 C12 . 1.401(3) ?
C4 C5 . 1.421(3) ?
C5 C6 . 1.348(4) ?
C5 H5 . 0.9300 ?
C6 C7 . 1.435(3) ?
C6 H6 . 0.9300 ?
C7 C11 . 1.390(3) ?
C7 C8 . 1.401(3) ?
C8 C9 . 1.361(3) ?
C8 H8 . 0.9300 ?
C9 C10 . 1.390(3) ?
C9 H9 . 0.9300 ?
C10 N2 . 1.327(3) ?
C10 H10 . 0.9300 ?
C11 N2 . 1.361(2) ?
C11 C12 . 1.415(3) ?
C12 N1 . 1.356(3) ?
C13 N3 . 1.327(3) ?
C13 C14 . 1.387(3) ?
C13 H13 . 0.9300 ?
C14 C15 . 1.367(3) ?
C14 H14 . 0.9300 ?
C15 C16 . 1.400(3) ?
C15 H15 . 0.9300 ?
C16 C24 . 1.394(3) ?
C16 C17 . 1.433(3) ?
C17 C18 . 1.343(4) ?
C17 H17 . 0.9300 ?
C18 C19 . 1.428(3) ?
C18 H18 . 0.9300 ?
C19 C23 . 1.397(3) ?
C19 C20 . 1.401(3) ?
C20 C21 . 1.373(4) ?
C20 H20 . 0.9300 ?
C21 C22 . 1.394(3) ?
C21 H21 . 0.9300 ?
C22 N4 . 1.330(3) ?
C22 H22 . 0.9300 ?
C23 N4 . 1.356(3) ?
C23 C24 . 1.419(3) ?
C24 N3 . 1.359(2) ?
C25 O3 . 1.224(3) ?
C25 O2 . 1.308(3) ?
C25 O1 . 1.315(3) ?
C25 Co1 . 2.301(2) ?
N5 O4 . 1.221(3) ?
N5 O5 . 1.235(3) ?
N5 O6 . 1.251(3) ?
N1 Co1 . 1.9367(17) ?
N2 Co1 . 1.9513(17) ?
N3 Co1 . 1.9548(17) ?
N4 Co1 . 1.9324(16) ?
O1 Co1 . 1.8907(16) ?
O2 Co1 . 1.8869(15) ?
O7 H7A . 0.86(2) ?
O7 H7B . 0.81(5) ?

loop_
_geom_hbond_atom_site_label_D
_geom_hbond_atom_site_label_H
_geom_hbond_atom_site_label_A
_geom_hbond_site_symmetry_A
_geom_hbond_distance_DH
_geom_hbond_distance_HA
_geom_hbond_distance_DA
_geom_hbond_angle_DHA
O7 H7A O5 . 0.86(2) 1.98(2) 2.830(3) 168(5)
O7 H7B O3 1_655 0.81(5) 2.03(5) 2.809(4) 164(6)
C3 H3 O3 4_666 0.93 2.54 3.362(3) 148.2
C5 H5 O1 4_666 0.93 2.56 3.415(3) 152.5
C8 H8 O7 2_656 0.93 2.31 3.130(4) 146.2
C9 H9 O6 3_666 0.93 2.35 3.234(3) 157.9
C15 H15 O6 3_656 0.93 2.45 3.370(3) 170.1
C17 H17 O4 3_656 0.93 2.50 3.416(3) 166.5
C1 H1 Cg1 2_546 0.93 2.92 3.705(3) 143

loop_
_geom_torsion_atom_site_label_1
_geom_torsion_atom_site_label_2
_geom_torsion_atom_site_label_3
_geom_torsion_atom_site_label_4
_geom_torsion_site_symmetry_1
_geom_torsion_site_symmetry_2
_geom_torsion_site_symmetry_3
_geom_torsion_site_symmetry_4
_geom_torsion
_geom_torsion_publ_flag
N1 C1 C2 C3 . . . . -2.1(4) ?
C1 C2 C3 C4 . . . . 2.1(4) ?
C2 C3 C4 C12 . . . . -0.4(3) ?
C2 C3 C4 C5 . . . . 178.2(2) ?
C12 C4 C5 C6 . . . . 3.4(3) ?
C3 C4 C5 C6 . . . . -175.2(2) ?
C4 C5 C6 C7 . . . . -2.6(4) ?
C5 C6 C7 C11 . . . . -0.3(3) ?
C5 C6 C7 C8 . . . . 179.3(2) ?
C11 C7 C8 C9 . . . . -0.1(3) ?
C6 C7 C8 C9 . . . . -179.7(2) ?
C7 C8 C9 C10 . . . . -1.0(4) ?
C8 C9 C10 N2 . . . . 1.3(4) ?
C8 C7 C11 N2 . . . . 1.2(3) ?
C6 C7 C11 N2 . . . . -179.23(19) ?
C8 C7 C11 C12 . . . . -177.2(2) ?
C6 C7 C11 C12 . . . . 2.4(3) ?
C3 C4 C12 N1 . . . . -1.6(3) ?
C5 C4 C12 N1 . . . . 179.7(2) ?
C3 C4 C12 C11 . . . . 177.4(2) ?
C5 C4 C12 C11 . . . . -1.3(3) ?
N2 C11 C12 N1 . . . . -1.0(3) ?
C7 C11 C12 N1 . . . . 177.51(18) ?
N2 C11 C12 C4 . . . . 179.92(18) ?
C7 C11 C12 C4 . . . . -1.6(3) ?
N3 C13 C14 C15 . . . . 0.0(4) ?
C13 C14 C15 C16 . . . . 0.5(4) ?
C14 C15 C16 C24 . . . . 0.0(3) ?
C14 C15 C16 C17 . . . . 178.2(2) ?
C24 C16 C17 C18 . . . . 0.8(4) ?
C15 C16 C17 C18 . . . . -177.4(3) ?
C16 C17 C18 C19 . . . . -1.4(4) ?
C17 C18 C19 C23 . . . . 0.4(4) ?
C17 C18 C19 C20 . . . . -177.3(3) ?
C23 C19 C20 C21 . . . . -0.8(4) ?
C18 C19 C20 C21 . . . . 176.9(3) ?
C19 C20 C21 C22 . . . . 1.0(4) ?
C20 C21 C22 N4 . . . . 0.0(4) ?
C20 C19 C23 N4 . . . . -0.4(3) ?
C18 C19 C23 N4 . . . . -178.3(2) ?
C20 C19 C23 C24 . . . . 179.0(2) ?
C18 C19 C23 C24 . . . . 1.1(3) ?
C15 C16 C24 N3 . . . . -1.0(3) ?
C17 C16 C24 N3 . . . . -179.3(2) ?
C15 C16 C24 C23 . . . . 179.0(2) ?
C17 C16 C24 C23 . . . . 0.7(3) ?
N4 C23 C24 N3 . . . . -2.2(3) ?
C19 C23 C24 N3 . . . . 178.36(19) ?
N4 C23 C24 C16 . . . . 177.82(19) ?
C19 C23 C24 C16 . . . . -1.7(3) ?
C2 C1 N1 C12 . . . . 0.1(3) ?
C2 C1 N1 Co1 . . . . 179.97(17) ?
C4 C12 N1 C1 . . . . 1.7(3) ?
C11 C12 N1 C1 . . . . -177.32(18) ?
C4 C12 N1 Co1 . . . . -178.11(16) ?
C11 C12 N1 Co1 . . . . 2.8(2) ?
C9 C10 N2 C11 . . . . -0.3(3) ?
C9 C10 N2 Co1 . . . . 178.26(16) ?
C7 C11 N2 C10 . . . . -0.9(3) ?
C12 C11 N2 C10 . . . . 177.51(18) ?
C7 C11 N2 Co1 . . . . -179.79(16) ?
C12 C11 N2 Co1 . . . . -1.3(2) ?
C14 C13 N3 C24 . . . . -1.0(3) ?
C14 C13 N3 Co1 . . . . 178.63(17) ?
C16 C24 N3 C13 . . . . 1.5(3) ?
C23 C24 N3 C13 . . . . -178.5(2) ?
C16 C24 N3 Co1 . . . . -178.18(17) ?
C23 C24 N3 Co1 . . . . 1.8(2) ?
C21 C22 N4 C23 . . . . -1.2(4) ?
C21 C22 N4 Co1 . . . . 179.49(19) ?
C19 C23 N4 C22 . . . . 1.5(3) ?
C24 C23 N4 C22 . . . . -178.0(2) ?
C19 C23 N4 Co1 . . . . -179.14(17) ?
C24 C23 N4 Co1 . . . . 1.4(2) ?
O3 C25 O1 Co1 . . . . -179.7(2) ?
O2 C25 O1 Co1 . . . . -0.44(17) ?
O3 C25 O2 Co1 . . . . 179.7(2) ?
O1 C25 O2 Co1 . . . . 0.44(17) ?
C25 O2 Co1 O1 . . . . -0.31(12) ?
C25 O2 Co1 N4 . . . . 89.67(13) ?
C25 O2 Co1 N1 . . . . -91.93(13) ?
C25 O2 Co1 N2 . . . . -176.15(12) ?
C25 O2 Co1 N3 . . . . 17.2(4) ?
C25 O1 Co1 O2 . . . . 0.30(12) ?
C25 O1 Co1 N4 . . . . -91.89(12) ?
C25 O1 Co1 N1 . . . . 90.69(13) ?
C25 O1 Co1 N2 . . . . 19.1(4) ?
C25 O1 Co1 N3 . . . . -176.04(12) ?
C22 N4 Co1 O2 . . . . 10.6(2) ?
C23 N4 Co1 O2 . . . . -168.73(15) ?
C22 N4 Co1 O1 . . . . 80.1(2) ?
C23 N4 Co1 O1 . . . . -99.24(15) ?
C22 N4 Co1 N2 . . . . -87.9(2) ?
C23 N4 Co1 N2 . . . . 92.76(15) ?
C22 N4 Co1 N3 . . . . 179.0(2) ?
C23 N4 Co1 N3 . . . . -0.33(15) ?
C22 N4 Co1 C25 . . . . 45.3(2) ?
C23 N4 Co1 C25 . . . . -134.07(16) ?
C1 N1 Co1 O2 . . . . 79.12(19) ?
C12 N1 Co1 O2 . . . . -101.04(14) ?
C1 N1 Co1 O1 . . . . 9.62(19) ?
C12 N1 Co1 O1 . . . . -170.55(14) ?
C1 N1 Co1 N2 . . . . 177.38(19) ?
C12 N1 Co1 N2 . . . . -2.78(14) ?
C1 N1 Co1 N3 . . . . -89.44(19) ?
C12 N1 Co1 N3 . . . . 90.40(14) ?
C1 N1 Co1 C25 . . . . 44.5(2) ?
C12 N1 Co1 C25 . . . . -135.69(15) ?
C10 N2 Co1 O2 . . . . -86.24(18) ?
C11 N2 Co1 O2 . . . . 92.43(13) ?
C10 N2 Co1 O1 . . . . -104.0(3) ?
C11 N2 Co1 O1 . . . . 74.6(3) ?
C10 N2 Co1 N4 . . . . 6.68(19) ?
C11 N2 Co1 N4 . . . . -174.65(13) ?
C10 N2 Co1 N1 . . . . -176.42(19) ?
C11 N2 Co1 N1 . . . . 2.25(13) ?
C10 N2 Co1 N3 . . . . 90.98(18) ?
C11 N2 Co1 N3 . . . . -90.35(13) ?
C10 N2 Co1 C25 . . . . -89.2(2) ?
C11 N2 Co1 C25 . . . . 89.44(16) ?
C13 N3 Co1 O2 . . . . -107.1(3) ?
C24 N3 Co1 O2 . . . . 72.5(3) ?
C13 N3 Co1 O1 . . . . -90.6(2) ?
C24 N3 Co1 O1 . . . . 89.07(14) ?
C13 N3 Co1 N4 . . . . 179.5(2) ?
C24 N3 Co1 N4 . . . . -0.81(14) ?
C13 N3 Co1 N1 . . . . 1.8(2) ?
C24 N3 Co1 N1 . . . . -178.57(14) ?
C13 N3 Co1 N2 . . . . 86.1(2) ?
C24 N3 Co1 N2 . . . . -94.28(14) ?
C13 N3 Co1 C25 . . . . -93.7(2) ?
C24 N3 Co1 C25 . . . . 85.94(16) ?
O1 C25 Co1 O2 . . . . -179.50(19) ?
O2 C25 Co1 O1 . . . . 179.50(19) ?
O2 C25 Co1 N4 . . . . -91.60(12) ?
O1 C25 Co1 N4 . . . . 88.90(12) ?
O2 C25 Co1 N1 . . . . 88.99(12) ?
O1 C25 Co1 N1 . . . . -90.51(12) ?
O2 C25 Co1 N2 . . . . 5.21(17) ?
O1 C25 Co1 N2 . . . . -174.29(11) ?
O2 C25 Co1 N3 . . . . -175.08(10) ?
O1 C25 Co1 N3 . . . . 5.42(16) ?
